data_2102525
loop_
_publ_author_name
'Prof. Clemente Dore Augusto'
'Prof. Marzotto Armando'

_publ_section_title
;
 30 Space-group corrections: two examples of false polymorphism and one
 of incorrect interpretation of the fine details of an IR spectrum
;
_journal_issue 3
_journal_name_full 'Acta Crystallographica Section B'
_journal_page_first 287
_journal_page_last 292
_journal_paper_doi 10.1107/S0108768104006391
_journal_volume 60
_journal_year 2004
_chemical_formula_moiety 'C20 H15 Fe N O2'
_chemical_formula_sum 'C20 H15 Fe N O2'
_chemical_formula_weight 357.18
_chemical_name_systematic
;
4-Ferrocenylmethylene-2-phenyl-4H-oxazol-5-one
;
_space_group_IT_number 14
_symmetry_cell_setting monoclinic
_symmetry_space_group_name_Hall '-P 2yn'
_symmetry_space_group_name_H-M 'P 1 21/n 1'
_atom_sites_solution_hydrogens ' ?               '
_atom_sites_solution_primary ' ?               '
_atom_sites_solution_secondary ' ?               '
_cell_angle_alpha 90
_cell_angle_beta 97.47(2)
_cell_angle_gamma 90
_cell_formula_units_Z 4
_cell_length_a 10.391(2)
_cell_length_b 7.252(3)
_cell_length_c 20.662(2)
_cell_measurement_temperature 0
_cell_volume 1543.8(7)
_computing_publication_material 'PLATON (Spek, 1990)'
_diffrn_radiation_type MoK\\a
_diffrn_radiation_wavelength 0.71070
_diffrn_reflns_reduction_process
;
 ?
;
_exptl_absorpt_coefficient_mu 0.986
_exptl_absorpt_correction_type ' ?               '
_exptl_crystal_colour ' ?               '
_exptl_crystal_density_diffrn 1.472
_exptl_crystal_density_method 'nt Measured'
_exptl_crystal_description ' ?               '
_exptl_crystal_F_000 676
_refine_ls_abs_structure_Flack nne
_refine_ls_extinction_method ' ?               '
_refine_ls_hydrogen_treatment 'see text         '
_refine_ls_number_restraints 0
_refine_ls_weighting_scheme ?
_cod_data_source_file bs0022.cif
_cod_data_source_block 17
_cod_depositor_comments
;
 Marking attached hydrogen atoms.

 Antanas Vaitkus,
 2017-08-02

The following automatic conversions were performed:

'_symmetry_cell_setting' tag value 'Monclinic' was replaced with
'monoclinic' value.

Automatic conversion script
Id: cif_fix_values 1646 2011-03-28 12:23:43Z adriana 
;
_cod_original_sg_symbol_H-M 'P 21/n'
_cod_database_code 2102525

loop_
_symmetry_equiv_pos_as_xyz
x,y,z
1/2-x,1/2+y,1/2-z
-x,-y,-z
1/2+x,1/2-y,1/2+z

loop_
_atom_site_label
_atom_site_fract_x
_atom_site_fract_y
_atom_site_fract_z
_atom_site_U_iso_or_equiv
_atom_site_thermal_displace_type
_atom_site_occupancy
_atom_site_type_symbol
_atom_site_attached_hydrogens
Fe1 0.49402 0.28301 0.22699 0.02 Uiso 1 Fe 0
O1 0.34705 0.28975 -0.05861 0.02 Uiso 1 O 0
O2 0.1385 0.24945 -0.04154 0.02 Uiso 1 O 0
N1 0.1493 0.31655 0.06581 0.02 Uiso 1 N 0
C1 0.3939 0.43825 0.15402 0.02 Uiso 1 C 0
C2 0.31085 0.3841 0.20045 0.02 Uiso 1 C 1
C3 0.36435 0.4541 0.2621 0.02 Uiso 1 C 1
C4 0.47905 0.54870 0.25466 0.02 Uiso 1 C 1
C5 0.4999 0.539 0.18883 0.02 Uiso 1 C 1
C6 0.48825 0.0034 0.23119 0.02 Uiso 1 C 1
C7 0.52585 0.07665 0.29383 0.02 Uiso 1 C 1
C8 0.64060 0.17875 0.29176 0.02 Uiso 1 C 1
C9 0.6727 0.16850 0.22756 0.02 Uiso 1 C 1
C10 0.579 0.05885 0.19063 0.02 Uiso 1 C 1
C11 0.3817 0.39485 0.08556 0.02 Uiso 1 C 1
C12 0.2734 0.3376 0.04803 0.02 Uiso 1 C 0
C13 0.2681 0.29385 -0.02152 0.02 Uiso 1 C 0
C14 0.07625 0.2689 0.01369 0.02 Uiso 1 C 0
C15 -0.06255 0.23475 0.00547 0.02 Uiso 1 C 0
C16 -0.13250 0.2691 0.05718 0.02 Uiso 1 C 1
C17 -0.26390 0.2399 0.05005 0.02 Uiso 1 C 1
C18 -0.32790 0.1749 -0.00840 0.02 Uiso 1 C 1
C19 -0.25940 0.14025 -0.05944 0.02 Uiso 1 C 1
C20 -0.12735 0.1705 -0.05305 0.02 Uiso 1 C 1

loop_
_atom_type_symbol
_atom_type_description
_atom_type_scat_dispersion_real
_atom_type_scat_dispersion_imag
_atom_type_scat_source
O O 0.0106 0.0060 'International Tables Vol C Tables 4.2.6.8 and 6.1.1.4'
N N 0.0061 0.0033 'International Tables Vol C Tables 4.2.6.8 and 6.1.1.4'
Fe Fe 0.3463 0.8444 'International Tables Vol C Tables 4.2.6.8 and 6.1.1.4'
C C 0.0033 0.0016 'International Tables Vol C Tables 4.2.6.8 and 6.1.1.4'

loop_
_geom_angle_atom_site_label_1
_geom_angle_atom_site_label_2
_geom_angle_atom_site_label_3
_geom_angle
_geom_angle_publ_flag
C1 Fe1 C2 40.72 y
C1 Fe1 C3 68.37 y
C1 Fe1 C4 68.58 y
C1 Fe1 C5 41.23 y
C1 Fe1 C6 124.33 y
C1 Fe1 C7 157.54 y
C1 Fe1 C8 161.78 y
C1 Fe1 C9 127.13 y
C1 Fe1 C10 111.65 y
C2 Fe1 C3 40.61 y
C2 Fe1 C4 68.37 y
C2 Fe1 C5 68.94 y
C2 Fe1 C6 109.72 y
C2 Fe1 C7 120.59 y
C2 Fe1 C8 153.96 y
C2 Fe1 C9 164.75 y
C2 Fe1 C10 128.23 y
C3 Fe1 C4 40.42 y
C3 Fe1 C5 68.52 y
C3 Fe1 C6 124.71 y
C3 Fe1 C7 105.28 y
C3 Fe1 C8 117.74 y
C3 Fe1 C9 153.42 y
C3 Fe1 C10 163.03 y
C4 Fe1 C5 40.72 y
C4 Fe1 C6 159.36 y
C4 Fe1 C7 121.39 y
C4 Fe1 C8 104.26 y
C4 Fe1 C9 119.45 y
C4 Fe1 C10 156.47 y
C5 Fe1 C6 159.46 y
C5 Fe1 C7 158.47 y
C5 Fe1 C8 122.62 y
C5 Fe1 C9 107.68 y
C5 Fe1 C10 123.5 y
C6 Fe1 C7 40.49 y
C6 Fe1 C8 67.99 y
C6 Fe1 C9 67.9 y
C6 Fe1 C10 40.22 y
C7 Fe1 C8 40.49 y
C7 Fe1 C9 68.14 y
C7 Fe1 C10 67.9 y
C8 Fe1 C9 40.57 y
C8 Fe1 C10 67.9 y
C9 Fe1 C10 40.32 y
C13 O2 C14 105.52 y
C12 N1 C14 105.97 y
Fe1 C1 C2 69.4 y
Fe1 C1 C5 68.19 y
Fe1 C1 C11 125 y
C2 C1 C5 107.17 n
C2 C1 C11 128.13 n
C5 C1 C11 124.62 n
Fe1 C2 C1 69.88 y
Fe1 C2 C3 69.19 y
C1 C2 C3 107.77 n
Fe1 C3 C2 70.2 y
Fe1 C3 C4 69.33 y
C2 C3 C4 108.48 n
Fe1 C4 C3 70.25 y
Fe1 C4 C5 69.62 y
C3 C4 C5 108.77 n
Fe1 C5 C1 70.59 y
Fe1 C5 C4 69.66 y
C1 C5 C4 107.79 n
Fe1 C6 C7 69.88 y
Fe1 C6 C10 70.22 y
C7 C6 C10 108.32 n
Fe1 C7 C6 69.63 y
Fe1 C7 C8 69.9 y
C6 C7 C8 107.79 n
Fe1 C8 C7 69.62 y
Fe1 C8 C9 69.52 y
C7 C8 C9 107.77 n
Fe1 C9 C8 69.91 y
Fe1 C9 C10 70.1 y
C8 C9 C10 107.99 n
Fe1 C10 C6 69.56 y
Fe1 C10 C9 69.58 y
C6 C10 C9 108.12 n
C1 C11 C12 126.44 n
N1 C12 C11 127.9 y
N1 C12 C13 108.45 y
C11 C12 C13 123.6 n
O1 C13 O2 121.45 y
O1 C13 C12 133.91 y
O2 C13 C12 104.63 y
O2 C14 N1 115.41 y
O2 C14 C15 116.61 y
N1 C14 C15 127.97 y
C14 C15 C16 119.35 n
C14 C15 C20 121.48 n
C16 C15 C20 119.17 n
C15 C16 C17 120.17 n
C16 C17 C18 120.37 n
C17 C18 C19 119.7 n
C18 C19 C20 120.48 n
C15 C20 C19 120.1 n

loop_
_geom_bond_atom_site_label_1
_geom_bond_atom_site_label_2
_geom_bond_distance
_geom_bond_publ_flag
Fe1 C1 2.0531 y
Fe1 C2 2.0468 y
Fe1 C3 2.0336 y
Fe1 C4 2.0216 y
Fe1 C5 2.0210 y
Fe1 C6 2.0308 y
Fe1 C7 2.0341 y
Fe1 C8 2.0378 y
Fe1 C9 2.0326 y
Fe1 C10 2.0394 y
O1 C13 1.1936 y
O2 C13 1.3941 y
O2 C14 1.3901 y
N1 C12 1.3944 y
N1 C14 1.2817 y
C1 C2 1.4264 n
C1 C5 1.4347 n
C1 C11 1.4385 n
C2 C3 1.4161 n
C3 C4 1.4009 n
C4 C5 1.4066 n
C6 C7 1.4066 n
C6 C10 1.3995 n
C7 C8 1.4089 n
C8 C9 1.4112 n
C9 C10 1.4033 n
C11 C12 1.3465 n
C12 C13 1.4657 n
C14 C15 1.4514 n
C15 C16 1.3906 n
C15 C20 1.3859 n
C16 C17 1.3706 n
C17 C18 1.3835 n
C18 C19 1.3701 n
C19 C20 1.3788 n

loop_
_geom_contact_atom_site_label_1
_geom_contact_atom_site_label_2
_geom_contact_distance
_geom_contact_site_symmetry_2
_geom_contact_publ_flag
N1 C2 3.0956 . n
C2 N1 3.0956 . n
C4 C6 3.3361 1_565 n
C5 C6 3.4858 1_565 n
C6 C4 3.3361 1_545 n
C6 C5 3.4858 1_545 n
C11 C18 3.5154 3_565 n
C12 C19 3.4777 3_555 n
C13 C16 3.5077 3_565 n
C13 C17 3.4315 3_565 n
C13 C18 3.4963 3_555 n
C13 C19 3.5716 3_555 n
C14 C19 3.5849 3_555 n
C14 C20 3.3144 3_555 n
C16 C13 3.5077 3_565 n
C17 C13 3.4315 3_565 n
C18 C11 3.5154 3_565 n
C18 C13 3.4963 3_555 n
C19 C12 3.4777 3_555 n
C19 C13 3.5716 3_555 n
C19 C14 3.5849 3_555 n
C20 C14 3.3144 3_555 n

loop_
_geom_torsion_atom_site_label_1
_geom_torsion_atom_site_label_2
_geom_torsion_atom_site_label_3
_geom_torsion_atom_site_label_4
_geom_torsion
_geom_torsion_publ_flag
C3 Fe1 C1 C2 -37.70 n
C4 Fe1 C1 C2 -81.30 n
C5 Fe1 C1 C2 -119.35 n
C6 Fe1 C1 C2 80.39 n
C7 Fe1 C1 C2 39.74 n
C9 Fe1 C1 C2 167.27 n
C10 Fe1 C1 C2 124.03 n
C2 Fe1 C1 C5 119.35 n
C3 Fe1 C1 C5 81.64 n
C4 Fe1 C1 C5 38.05 n
C6 Fe1 C1 C5 -160.26 n
C7 Fe1 C1 C5 159.09 n
C9 Fe1 C1 C5 -73.38 n
C10 Fe1 C1 C5 -116.63 n
C2 Fe1 C1 C11 -122.83 n
C3 Fe1 C1 C11 -160.53 n
C4 Fe1 C1 C11 155.87 n
C5 Fe1 C1 C11 117.83 n
C6 Fe1 C1 C11 -42.44 n
C7 Fe1 C1 C11 -83.08 n
C9 Fe1 C1 C11 44.45 n
C10 Fe1 C1 C11 1.2 n
C6 Fe1 C8 C7 -37.83 n
C9 Fe1 C8 C7 -119.11 n
C10 Fe1 C8 C7 -81.38 n
C2 Fe1 C8 C9 171.38 n
C3 Fe1 C8 C9 -159.96 n
C4 Fe1 C8 C9 -118.88 n
C5 Fe1 C8 C9 -78.85 n
C6 Fe1 C8 C9 81.28 n
C7 Fe1 C8 C9 119.11 n
C10 Fe1 C8 C9 37.72 n
C10 Fe1 C5 C1 85.17 n
C1 Fe1 C5 C4 118.43 n
C2 Fe1 C5 C4 80.89 n
C3 Fe1 C2 C1 119.14 n
C4 Fe1 C2 C1 81.87 n
C5 Fe1 C2 C1 38 n
C6 Fe1 C2 C1 -120.12 n
C7 Fe1 C2 C1 -163.52 n
C8 Fe1 C2 C1 159.86 n
C10 Fe1 C2 C1 -78.73 n
C1 Fe1 C2 C3 -119.14 n
C4 Fe1 C2 C3 -37.28 n
C5 Fe1 C2 C3 -81.15 n
C6 Fe1 C2 C3 120.74 n
C7 Fe1 C2 C3 77.34 n
C8 Fe1 C2 C3 40.72 n
C10 Fe1 C2 C3 162.13 n
C1 Fe1 C6 C10 83.36 n
C2 Fe1 C6 C10 126.46 n
C3 Fe1 C6 C10 169.34 n
C1 Fe1 C3 C2 37.8 n
C4 Fe1 C3 C2 119.73 n
C5 Fe1 C3 C2 82.29 n
C6 Fe1 C3 C2 -79.80 n
C7 Fe1 C3 C2 -119.46 n
C8 Fe1 C3 C2 -161.12 n
C9 Fe1 C3 C2 169 n
C1 Fe1 C3 C4 -81.93 n
C2 Fe1 C3 C4 -119.73 n
C5 Fe1 C3 C4 -37.44 n
C6 Fe1 C3 C4 160.47 n
C7 Fe1 C3 C4 120.81 n
C8 Fe1 C3 C4 79.15 n
C9 Fe1 C3 C4 49.27 n
C4 Fe1 C7 C6 166.81 n
C5 Fe1 C7 C6 -163.92 n
C8 Fe1 C7 C6 -118.87 n
C1 Fe1 C4 C3 81.37 n
C2 Fe1 C4 C3 37.45 n
C5 Fe1 C4 C3 119.88 n
C6 Fe1 C4 C3 -51.23 n
C7 Fe1 C4 C3 -76.08 n
C8 Fe1 C4 C3 -116.25 n
C9 Fe1 C4 C3 -157.09 n
C10 Fe1 C4 C3 176.63 n
C1 Fe1 C4 C5 -38.50 n
C2 Fe1 C4 C5 -82.43 n
C3 Fe1 C4 C5 -119.88 n
C6 Fe1 C4 C5 -171.11 n
C7 Fe1 C4 C5 164.04 n
C8 Fe1 C4 C5 123.87 n
C9 Fe1 C4 C5 83.03 n
C10 Fe1 C4 C5 56.75 n
C5 Fe1 C8 C7 162.04 n
C7 Fe1 C6 C10 -119.17 n
C8 Fe1 C6 C10 -81.35 n
C2 Fe1 C5 C1 -37.54 n
C3 Fe1 C5 C1 -81.26 n
C4 Fe1 C5 C1 -118.43 n
C6 Fe1 C5 C1 52.64 n
C7 Fe1 C5 C1 -158.20 n
C8 Fe1 C5 C1 168.74 n
C9 Fe1 C5 C1 126.69 n
C1 Fe1 C7 C6 55.94 n
C2 Fe1 C7 C6 84.92 n
C3 Fe1 C7 C6 126.09 n
C3 Fe1 C5 C4 37.17 n
C6 Fe1 C5 C4 171.07 n
C7 Fe1 C5 C4 -39.76 n
C8 Fe1 C5 C4 -72.83 n
C9 Fe1 C5 C4 -114.87 n
C10 Fe1 C5 C4 -156.39 n
C1 Fe1 C6 C7 -157.47 n
C2 Fe1 C6 C7 -114.37 n
C3 Fe1 C6 C7 -71.48 n
C4 Fe1 C6 C7 -33.54 n
C5 Fe1 C6 C7 163.16 n
C8 Fe1 C6 C7 37.83 n
C9 Fe1 C6 C7 81.76 n
C10 Fe1 C6 C7 119.17 n
C8 Fe1 C9 C10 118.82 n
C6 Fe1 C10 C9 -119.54 n
C2 Fe1 C8 C7 52.27 n
C4 Fe1 C6 C10 -152.71 n
C5 Fe1 C6 C10 43.99 n
C1 Fe1 C10 C6 -118.05 n
C2 Fe1 C10 C6 -74.56 n
C9 Fe1 C6 C10 -37.41 n
C7 Fe1 C10 C6 37.73 n
C8 Fe1 C10 C6 81.59 n
C9 Fe1 C10 C6 119.54 n
C1 Fe1 C10 C9 122.41 n
C2 Fe1 C10 C9 165.9 n
C4 Fe1 C10 C9 36.58 n
C10 Fe1 C7 C8 81.39 n
C5 Fe1 C10 C9 77.45 n
C7 Fe1 C9 C10 81.15 n
C8 Fe1 C10 C9 -37.95 n
C7 Fe1 C10 C9 -81.81 n
C1 Fe1 C9 C8 161.37 n
C9 Fe1 C7 C6 -81.12 n
C10 Fe1 C7 C6 -37.49 n
C1 Fe1 C7 C8 174.81 n
C2 Fe1 C7 C8 -156.21 n
C3 Fe1 C7 C8 -115.04 n
C4 Fe1 C7 C8 -74.31 n
C5 Fe1 C7 C8 -45.05 n
C6 Fe1 C7 C8 118.87 n
C9 Fe1 C7 C8 37.75 n
C4 Fe1 C9 C10 -164.14 n
C6 Fe1 C9 C10 37.33 n
C4 Fe1 C10 C6 156.12 n
C5 Fe1 C10 C6 -163.01 n
C7 Fe1 C9 C8 -37.68 n
C3 Fe1 C8 C7 80.94 n
C4 Fe1 C8 C7 122.01 n
C3 Fe1 C9 C8 42.69 n
C4 Fe1 C9 C8 77.03 n
C5 Fe1 C9 C10 -121.32 n
C5 Fe1 C9 C8 119.85 n
C6 Fe1 C9 C8 -81.50 n
C10 Fe1 C9 C8 -118.82 n
C1 Fe1 C9 C10 -79.81 n
C3 Fe1 C9 C10 161.51 n
C14 O2 C13 O1 179.94 n
C13 O2 C14 C15 178.44 n
C13 O2 C14 N1 -1.05 n
C14 O2 C13 C12 0.36 n
C14 N1 C12 C13 -0.93 n
C12 N1 C14 O2 1.25 n
C12 N1 C14 C15 -178.17 n
C14 N1 C12 C11 176.61 n
C11 C1 C2 C3 177.97 n
C5 C1 C2 Fe1 -57.89 n
Fe1 C1 C2 C3 59.02 n
C11 C1 C2 Fe1 118.95 n
C5 C1 C2 C3 1.13 n
C2 C1 C11 C12 19.19 n
C2 C1 C5 Fe1 58.65 n
Fe1 C1 C11 C12 109.4 n
Fe1 C1 C5 C4 -59.99 n
C11 C1 C5 Fe1 -118.32 n
C5 C1 C11 C12 -164.49 n
C11 C1 C5 C4 -178.31 n
C2 C1 C5 C4 -1.34 n
C1 C2 C3 C4 -0.51 n
C1 C2 C3 Fe1 -59.45 n
Fe1 C2 C3 C4 58.94 n
C2 C3 C4 C5 -0.34 n
Fe1 C3 C4 C5 59.14 n
C2 C3 C4 Fe1 -59.48 n
Fe1 C4 C5 C1 60.58 n
C3 C4 C5 C1 1.04 n
C3 C4 C5 Fe1 -59.53 n
C10 C6 C7 C8 0.21 n
C7 C6 C10 C9 -0.65 n
Fe1 C6 C10 C9 59.08 n
C10 C6 C7 Fe1 59.94 n
C7 C6 C10 Fe1 -59.73 n
Fe1 C6 C7 C8 -59.73 n
Fe1 C7 C8 C9 -59.26 n
C6 C7 C8 Fe1 59.56 n
C6 C7 C8 C9 0.3 n
Fe1 C8 C9 C10 -60.02 n
C7 C8 C9 C10 -0.69 n
C7 C8 C9 Fe1 59.32 n
C8 C9 C10 Fe1 59.9 n
Fe1 C9 C10 C6 -59.07 n
C8 C9 C10 C6 0.83 n
C1 C11 C12 C13 -179.36 n
C1 C11 C12 N1 3.44 n
C11 C12 C13 O2 -177.35 n
N1 C12 C13 O1 -179.18 n
N1 C12 C13 O2 0.33 n
C11 C12 C13 O1 3.15 n
O2 C14 C15 C16 -173.83 n
O2 C14 C15 C20 5.45 n
N1 C14 C15 C16 5.58 n
N1 C14 C15 C20 -175.14 n
C14 C15 C16 C17 179.17 n
C20 C15 C16 C17 -0.13 n
C14 C15 C20 C19 -179.68 n
C16 C15 C20 C19 -0.40 n
C15 C16 C17 C18 0.45 n
C16 C17 C18 C19 -0.23 n
C17 C18 C19 C20 -0.30 n
C18 C19 C20 C15 0.61 n
